data_4133008
loop_
_publ_author_name
'Lin, Furong'
'Yu, Jing-Lu'
'Shen, Yunjun'
'Zhang, Shuo-Qing'
'Spingler, Bernhard'
'Liu, Jiyong'
'Hong, Xin'
'Duttwyler, Simon'

_publ_section_title
;
 Palladium-Catalyzed Selective Five-Fold Cascade Arylation of the
 12-Vertex Monocarborane Anion by B-H Activation.
;
_journal_issue 42
_journal_name_full 'Journal of the American Chemical Society'
_journal_page_first 13798
_journal_page_last 13807
_journal_paper_doi 10.1021/jacs.8b07872
_journal_volume 140
_journal_year 2018
_chemical_formula_moiety 'C37 H42 B11 O2, 1.7(C4 H8 O), C8 H20 N, 0.3(C H3 O)'
_chemical_formula_sum 'C52.09 H76.48 B11 N O4'
_chemical_formula_weight 899.58
_space_group_crystal_system monoclinic
_space_group_IT_number 14
_space_group_name_Hall '-P 2yn'
_space_group_name_H-M_alt 'P 1 21/n 1'
_atom_sites_solution_hydrogens mixed
_audit_creation_date 2018-06-13
_audit_creation_method
;
Olex2 1.2
(compiled 2018.05.29 svn.r3508 for OlexSys, GUI svn.r5506)
;
_cell_angle_alpha 90
_cell_angle_beta 106.874(5)
_cell_angle_gamma 90
_cell_formula_units_Z 4
_cell_length_a 18.1297(9)
_cell_length_b 12.7407(6)
_cell_length_c 23.8742(13)
_cell_measurement_reflns_used 4837
_cell_measurement_temperature 120.2
_cell_measurement_theta_max 29.3504
_cell_measurement_theta_min 2.8803
_cell_volume 5277.2(5)
_computing_cell_refinement
;
CrysAlisPro, Agilent Technologies,
Version 1.171.35.11 (release 16-05-2011 CrysAlis171 .NET)
(compiled May 16 2011,17:55:39)
;
_computing_data_collection
;
CrysAlisPro, Agilent Technologies,
Version 1.171.35.11 (release 16-05-2011 CrysAlis171 .NET)
(compiled May 16 2011,17:55:39)
;
_computing_data_reduction
;
CrysAlisPro, Agilent Technologies,
Version 1.171.35.11 (release 16-05-2011 CrysAlis171 .NET)
(compiled May 16 2011,17:55:39)
;
_computing_molecular_graphics 'Olex2 (Dolomanov et al., 2009)'
_computing_publication_material 'Olex2 (Dolomanov et al., 2009)'
_computing_structure_refinement 'ShelXL (Sheldrick, 2015)'
_computing_structure_solution 'ShelXS (Sheldrick, 2008)'
_diffrn_ambient_temperature 120.2
_diffrn_detector_area_resol_mean 10.3592
_diffrn_measured_fraction_theta_full 0.989
_diffrn_measured_fraction_theta_max 0.989
_diffrn_measurement_details
;
#__ type_ start__ end____ width___ exp.time_
  1 omega  -81.00    8.00   1.0000   32.0000
omega____ theta____ kappa____ phi______ frames
    -      -11.4683  -38.0000  -90.0000 89

#__ type_ start__ end____ width___ exp.time_
  2 omega  -22.00   65.00   1.0000   32.0000
omega____ theta____ kappa____ phi______ frames
    -      -11.4683   77.0000   30.0000 87

#__ type_ start__ end____ width___ exp.time_
  3 omega  -45.00  -19.00   1.0000   32.0000
omega____ theta____ kappa____ phi______ frames
    -       11.7808  138.0000   77.0000 26
;
_diffrn_measurement_device_type 'Xcalibur, Atlas, Gemini ultra'
_diffrn_measurement_method '\w scans'
_diffrn_orient_matrix_UB_11 0.0197824000
_diffrn_orient_matrix_UB_12 0.0038709000
_diffrn_orient_matrix_UB_13 -0.0215418000
_diffrn_orient_matrix_UB_21 -0.0356858000
_diffrn_orient_matrix_UB_22 -0.0019362000
_diffrn_orient_matrix_UB_23 -0.0223423000
_diffrn_orient_matrix_UB_31 -0.0026446000
_diffrn_orient_matrix_UB_32 0.0555134000
_diffrn_orient_matrix_UB_33 0.0007240000
_diffrn_radiation_monochromator graphite
_diffrn_radiation_type MoK\a
_diffrn_radiation_wavelength 0.71073
_diffrn_reflns_av_R_equivalents 0.0402
_diffrn_reflns_av_unetI/netI 0.0544
_diffrn_reflns_Laue_measured_fraction_full 0.989
_diffrn_reflns_Laue_measured_fraction_max 0.989
_diffrn_reflns_limit_h_max 17
_diffrn_reflns_limit_h_min -21
_diffrn_reflns_limit_k_max 13
_diffrn_reflns_limit_k_min -15
_diffrn_reflns_limit_l_max 26
_diffrn_reflns_limit_l_min -28
_diffrn_reflns_number 23314
_diffrn_reflns_point_group_measured_fraction_full 0.989
_diffrn_reflns_point_group_measured_fraction_max 0.989
_diffrn_reflns_theta_full 25.242
_diffrn_reflns_theta_max 25.348
_diffrn_reflns_theta_min 3.320
_diffrn_source 'Enhance (Mo) X-ray Source'
_exptl_absorpt_coefficient_mu 0.066
_exptl_absorpt_correction_T_max 1.00000
_exptl_absorpt_correction_T_min 0.94877
_exptl_absorpt_correction_type multi-scan
_exptl_absorpt_process_details
;
CrysAlisPro, Agilent Technologies,
Version 1.171.35.11 (release 16-05-2011 CrysAlis171 .NET)
(compiled May 16 2011,17:55:39)
Empirical absorption correction using spherical harmonics,
 implemented in SCALE3 ABSPACK scaling algorithm.
;
_exptl_crystal_colour colourless
_exptl_crystal_colour_primary colourless
_exptl_crystal_density_diffrn 1.132
_exptl_crystal_description block
_exptl_crystal_F_000 1932
_exptl_crystal_size_max 0.42
_exptl_crystal_size_mid 0.4
_exptl_crystal_size_min 0.32
_refine_diff_density_max 0.599
_refine_diff_density_min -0.385
_refine_diff_density_rms 0.053
_refine_ls_extinction_method none
_refine_ls_goodness_of_fit_ref 1.034
_refine_ls_hydrogen_treatment mixed
_refine_ls_matrix_type full
_refine_ls_number_parameters 666
_refine_ls_number_reflns 9570
_refine_ls_number_restraints 46
_refine_ls_restrained_S_all 1.078
_refine_ls_R_factor_all 0.1069
_refine_ls_R_factor_gt 0.0735
_refine_ls_shift/su_max 0.004
_refine_ls_shift/su_mean 0.000
_refine_ls_structure_factor_coef Fsqd
_refine_ls_weighting_details 'w=1/[\s^2^(Fo^2^)+(0.1069P)^2^+2.6785P] where P=(Fo^2^+2Fc^2^)/3'
_refine_ls_weighting_scheme calc
_refine_ls_wR_factor_gt 0.1872
_refine_ls_wR_factor_ref 0.2167
_reflns_Friedel_coverage 0.000
_reflns_number_gt 6529
_reflns_number_total 9570
_reflns_threshold_expression 'I > 2\s(I)'
_cod_data_source_file ja8b07872_si_003.cif
_cod_data_source_block 170601_lfr_0407
_cod_database_code 4133008
_shelx_shelxl_version_number 2014/7
_chemical_oxdiff_formula 'C10 H10 N2 O8 b1'
_shelx_space_group_comment
;
The symmetry employed for this shelxl refinement is uniquely defined
by the following loop, which should always be used as a source of
symmetry information in preference to the above space-group names.
They are only intended as comments.
;
_shelx_estimated_absorpt_t_max 0.979
_shelx_estimated_absorpt_t_min 0.973
_reflns_odcompleteness_completeness 99.63
_reflns_odcompleteness_iscentric 1
_reflns_odcompleteness_theta 26.32
_olex2_refinement_description
;
1. Fixed Uiso
 At 1.2 times of:
  All B(H) groups, All C(H) groups, All C(H,H) groups
 At 1.5 times of:
  All C(H,H,H) groups
2. Restrained distances
 C51-C50
 1.53 with sigma of 0.02
 O1-H1
 0.85 with sigma of 0.02
 C49-C50 = C52-C51
 1.53 with sigma of 0.02
 O49B-C52B = O49B-C49B
 1.43 with sigma of 0.02
 C52B-C51B = C51B-C50B = C50B-C49B
 1.53 with sigma of 0.02
 C52-C50
 2.5 with sigma of 0.04
 C51-C49
 2.5 with sigma of 0.04
3. Uiso/Uaniso restraints and constraints
O4 \\sim C49 \\sim C50 \\sim C51 \\sim C52: within 1.7A with sigma of 0.01 and
sigma for terminal atoms of 0.02
C51B \\sim C50B \\sim C52B \\sim O49B \\sim C49B: within 2A with sigma of 0.04
and sigma for terminal atoms of 0.08
C52B \\sim C51B \\sim C50B \\sim C49B \\sim O49B: within 2A with sigma of 0.04
and sigma for terminal atoms of 0.08
4. Others
 Sof(C52B)=Sof(H52C)=Sof(H52D)=Sof(O49B)=Sof(C49B)=Sof(H49C)=Sof(H49D)=
 Sof(C50B)=Sof(H50C)=Sof(H50D)=Sof(C51B)=Sof(H51C)=Sof(H51D)=1-FVAR(1)
 Sof(O4)=Sof(C49)=Sof(H49A)=Sof(H49B)=Sof(C50)=Sof(H50A)=Sof(H50B)=Sof(C51)=
 Sof(H51A)=Sof(H51B)=Sof(C52)=Sof(H52A)=Sof(H52B)=FVAR(1)
 Sof(O5B)=Sof(C60B)=Sof(H60A)=Sof(H60B)=Sof(H60C)=1-FVAR(2)
 Sof(O3)=Sof(C45)=Sof(H45A)=Sof(H45B)=Sof(C46)=Sof(H46A)=Sof(H46B)=Sof(C47)=
 Sof(H47A)=Sof(H47B)=Sof(C48)=Sof(H48A)=Sof(H48B)=FVAR(2)
5.a Riding coordinates:
 C51B(H51C,H51D)
5.b Secondary CH2 refined with riding coordinates:
 C45(H45A,H45B), C46(H46A,H46B), C47(H47A,H47B), C48(H48A,H48B), C49(H49A,
 H49B), C50(H50A,H50B), C51(H51A,H51B), C52(H52A,H52B), C37(H37A,H37B),
 C39(H39A,H39B), C41(H41A,H41B), C43(H43A,H43B), C52B(H52C,H52D), C49B(H49C,
 H49D), C50B(H50C,H50D)
5.c Aromatic/amide H refined with riding coordinates:
 C4(H4), C6(H6), C7(H7), C8(H8), C11(H11), C13(H13), C14(H14), C15(H15),
 C17(H17), C19(H19), C20(H20), C21(H21), C24(H24), C26(H26), C27(H27), C28(H28),
  C31(H31), C33(H33), C34(H34), C35(H35)
5.d Idealised Me refined as rotating group:
 C0AA(H0AA,H0AB,H0AC), C9(H9A,H9B,H9C), C22(H22A,H22B,H22C), C29(H29A,H29B,
 H29C), C36(H36A,H36B,H36C), C38(H38A,H38B,H38C), C40(H40A,H40B,H40C), C42(H42A,
 H42B,H42C), C44(H44A,H44B,H44C), C60B(H60A,H60B,H60C)
5.e Boron cage BH refined with riding coordinates:
 B6(H6A), B7(H7A), B8(H8A), B9(H9), B10(H10), B11(H11A)
;
_olex2_submission_special_instructions 'No special instructions were received'

loop_
_space_group_symop_operation_xyz
'x, y, z'
'-x+1/2, y+1/2, -z+1/2'
'-x, -y, -z'
'x-1/2, -y-1/2, z-1/2'

loop_
_atom_site_label
_atom_site_type_symbol
_atom_site_fract_x
_atom_site_fract_y
_atom_site_fract_z
_atom_site_U_iso_or_equiv
_atom_site_adp_type
_atom_site_occupancy
_atom_site_site_symmetry_order
_atom_site_calc_flag
_atom_site_refinement_flags_posn
_atom_site_refinement_flags_adp
_atom_site_refinement_flags_occupancy
_atom_site_disorder_assembly
_atom_site_disorder_group
O1 O 0.40554(10) 0.05140(15) -0.02751(8) 0.0381(4) Uani 1 1 d D . . . .
H1 H 0.444(2) 0.032(4) -0.039(2) 0.111(16) Uiso 1 1 d D . . . .
O2 O 0.47419(9) -0.00419(14) 0.05990(8) 0.0370(4) Uani 1 1 d . . . . .
C0AA C 0.26581(19) 0.0971(3) -0.21172(13) 0.0571(8) Uani 1 1 d . . . . .
H0AA H 0.2615 0.1727 -0.2057 0.086 Uiso 1 1 calc GR . . . .
H0AB H 0.2359 0.0786 -0.2517 0.086 Uiso 1 1 calc GR . . . .
H0AC H 0.3200 0.0787 -0.2057 0.086 Uiso 1 1 calc GR . . . .
C1 C 0.34705(13) 0.05775(18) 0.04896(10) 0.0282(5) Uani 1 1 d . . . . .
C2 C 0.41485(13) 0.03281(18) 0.02697(10) 0.0272(5) Uani 1 1 d . . . . .
C3 C 0.30650(14) -0.16530(19) 0.04311(11) 0.0327(6) Uani 1 1 d . . . . .
C4 C 0.28371(17) -0.2450(2) 0.07386(13) 0.0438(7) Uani 1 1 d . . . . .
H4 H 0.2576 -0.2266 0.1017 0.053 Uiso 1 1 calc R . . . .
C5 C 0.2972(2) -0.3509(2) 0.06594(14) 0.0558(8) Uani 1 1 d . . . . .
C6 C 0.33632(19) -0.3774(2) 0.02571(14) 0.0543(8) Uani 1 1 d . . . . .
H6 H 0.3481 -0.4487 0.0205 0.065 Uiso 1 1 calc R . . . .
C7 C 0.35781(18) -0.3001(2) -0.00648(14) 0.0497(7) Uani 1 1 d . . . . .
H7 H 0.3834 -0.3187 -0.0346 0.060 Uiso 1 1 calc R . . . .
C8 C 0.34269(15) -0.1955(2) 0.00149(12) 0.0402(6) Uani 1 1 d . . . . .
H8 H 0.3572 -0.1434 -0.0218 0.048 Uiso 1 1 calc R . . . .
C9 C 0.2712(3) -0.4338(3) 0.1010(2) 0.1012(16) Uani 1 1 d . . . . .
H9A H 0.3154 -0.4581 0.1327 0.152 Uiso 1 1 calc GR . . . .
H9B H 0.2490 -0.4930 0.0755 0.152 Uiso 1 1 calc GR . . . .
H9C H 0.2322 -0.4042 0.1176 0.152 Uiso 1 1 calc GR . . . .
C10 C 0.23370(13) 0.0131(2) -0.06710(11) 0.0333(6) Uani 1 1 d . . . . .
C11 C 0.25511(14) 0.0694(2) -0.11036(11) 0.0357(6) Uani 1 1 d . . . . .
H11 H 0.2844 0.1318 -0.0994 0.043 Uiso 1 1 calc R . . . .
C12 C 0.23517(15) 0.0377(2) -0.16871(12) 0.0421(7) Uani 1 1 d . . . . .
C13 C 0.19008(16) -0.0508(3) -0.18517(13) 0.0477(7) Uani 1 1 d . . . . .
H13 H 0.1751 -0.0728 -0.2249 0.057 Uiso 1 1 calc R . . . .
C14 C 0.16678(16) -0.1072(2) -0.14385(13) 0.0482(7) Uani 1 1 d . . . . .
H14 H 0.1357 -0.1679 -0.1554 0.058 Uiso 1 1 calc R . . . .
C15 C 0.18832(14) -0.0762(2) -0.08585(12) 0.0399(6) Uani 1 1 d . . . . .
H15 H 0.1720 -0.1165 -0.0581 0.048 Uiso 1 1 calc R . . . .
C16 C 0.31738(15) 0.26289(19) -0.01250(11) 0.0349(6) Uani 1 1 d . . . . .
C17 C 0.25931(18) 0.3279(2) -0.04546(12) 0.0450(7) Uani 1 1 d . . . . .
H17 H 0.2080 0.3163 -0.0444 0.054 Uiso 1 1 calc R . . . .
C18 C 0.2733(2) 0.4094(2) -0.08006(13) 0.0576(9) Uani 1 1 d . . . . .
C19 C 0.3484(2) 0.4269(3) -0.08056(14) 0.0632(10) Uani 1 1 d . . . . .
H19 H 0.3592 0.4818 -0.1040 0.076 Uiso 1 1 calc R . . . .
C20 C 0.4073(2) 0.3660(3) -0.04766(14) 0.0561(8) Uani 1 1 d . . . . .
H20 H 0.4587 0.3792 -0.0481 0.067 Uiso 1 1 calc R . . . .
C21 C 0.39244(17) 0.2854(2) -0.01395(12) 0.0427(7) Uani 1 1 d . . . . .
H21 H 0.4341 0.2442 0.0088 0.051 Uiso 1 1 calc R . . . .
C22 C 0.2112(3) 0.4808(3) -0.1138(2) 0.0938(14) Uani 1 1 d . . . . .
H22A H 0.2039 0.4712 -0.1558 0.141 Uiso 1 1 calc GR . . . .
H22B H 0.2258 0.5537 -0.1030 0.141 Uiso 1 1 calc GR . . . .
H22C H 0.1631 0.4644 -0.1048 0.141 Uiso 1 1 calc GR . . . .
C23 C 0.43180(14) 0.22720(19) 0.12393(10) 0.0324(6) Uani 1 1 d . . . . .
C24 C 0.50700(15) 0.1879(2) 0.14019(11) 0.0372(6) Uani 1 1 d . . . . .
H24 H 0.5142 0.1140 0.1401 0.045 Uiso 1 1 calc R . . . .
C25 C 0.57216(16) 0.2526(2) 0.15658(13) 0.0448(7) Uani 1 1 d . . . . .
C26 C 0.56088(18) 0.3598(2) 0.15758(13) 0.0478(7) Uani 1 1 d . . . . .
H26 H 0.6041 0.4055 0.1687 0.057 Uiso 1 1 calc R . . . .
C27 C 0.48742(19) 0.4011(2) 0.14252(12) 0.0469(7) Uani 1 1 d . . . . .
H27 H 0.4806 0.4749 0.1438 0.056 Uiso 1 1 calc R . . . .
C28 C 0.42349(16) 0.3363(2) 0.12551(11) 0.0381(6) Uani 1 1 d . . . . .
H28 H 0.3733 0.3663 0.1148 0.046 Uiso 1 1 calc R . . . .
C29 C 0.65096(18) 0.2043(3) 0.17189(17) 0.0627(9) Uani 1 1 d . . . . .
H29A H 0.6660 0.1817 0.2129 0.094 Uiso 1 1 calc GR . . . .
H29B H 0.6881 0.2560 0.1661 0.094 Uiso 1 1 calc GR . . . .
H29C H 0.6502 0.1434 0.1466 0.094 Uiso 1 1 calc GR . . . .
C30 C 0.42444(14) -0.03741(19) 0.16680(11) 0.0316(6) Uani 1 1 d . . . . .
C31 C 0.45605(14) -0.1331(2) 0.15742(12) 0.0350(6) Uani 1 1 d . . . . .
H31 H 0.4353 -0.1668 0.1207 0.042 Uiso 1 1 calc R . . . .
C32 C 0.51637(16) -0.1819(2) 0.19893(12) 0.0411(6) Uani 1 1 d . . . . .
C33 C 0.54702(18) -0.1319(2) 0.25225(13) 0.0499(7) Uani 1 1 d . . . . .
H33 H 0.5886 -0.1632 0.2812 0.060 Uiso 1 1 calc R . . . .
C34 C 0.51767(18) -0.0375(3) 0.26335(13) 0.0547(8) Uani 1 1 d . . . . .
H34 H 0.5390 -0.0037 0.3000 0.066 Uiso 1 1 calc R . . . .
C35 C 0.45672(16) 0.0090(2) 0.22125(12) 0.0440(7) Uani 1 1 d . . . . .
H35 H 0.4367 0.0740 0.2299 0.053 Uiso 1 1 calc R . . . .
C36 C 0.5474(2) -0.2855(2) 0.18586(15) 0.0592(9) Uani 1 1 d . . . . .
H36A H 0.5109 -0.3172 0.1515 0.089 Uiso 1 1 calc GR . . . .
H36B H 0.5546 -0.3324 0.2196 0.089 Uiso 1 1 calc GR . . . .
H36C H 0.5970 -0.2744 0.1780 0.089 Uiso 1 1 calc GR . . . .
B1 B 0.29035(16) -0.0474(2) 0.05763(12) 0.0303(6) Uani 1 1 d . . . . .
B2 B 0.25372(15) 0.0482(2) -0.00055(12) 0.0301(6) Uani 1 1 d . . . . .
B3 B 0.29592(16) 0.1742(2) 0.02676(12) 0.0315(6) Uani 1 1 d . . . . .
B4 B 0.35712(16) 0.1564(2) 0.10197(12) 0.0297(6) Uani 1 1 d . . . . .
B5 B 0.35361(16) 0.0187(2) 0.12142(12) 0.0293(6) Uani 1 1 d . . . . .
B6 B 0.25619(16) -0.0096(2) 0.11806(13) 0.0324(6) Uani 1 1 d . . . . .
H6A H 0.2427 -0.0696 0.1479 0.039 Uiso 1 1 calc R . . . .
B7 B 0.19677(16) 0.0071(2) 0.04508(13) 0.0335(6) Uani 1 1 d . . . . .
H7A H 0.1441 -0.0422 0.0270 0.040 Uiso 1 1 calc R . . . .
B8 B 0.19969(17) 0.1414(2) 0.02602(13) 0.0346(7) Uani 1 1 d . . . . .
H8A H 0.1488 0.1814 -0.0047 0.042 Uiso 1 1 calc R . . . .
B9 B 0.26181(17) 0.2079(2) 0.08743(13) 0.0336(6) Uani 1 1 d . . . . .
H9 H 0.2521 0.2919 0.0970 0.040 Uiso 1 1 calc R . . . .
B10 B 0.29629(16) 0.1145(2) 0.14424(13) 0.0324(6) Uani 1 1 d . . . . .
H10 H 0.3092 0.1371 0.1914 0.039 Uiso 1 1 calc R . . . .
B11 B 0.20059(17) 0.1058(2) 0.09838(13) 0.0351(7) Uani 1 1 d . . . . .
H11A H 0.1503 0.1222 0.1154 0.042 Uiso 1 1 calc R . . . .
O3 O 0.2531(2) -0.1586(4) 0.25453(19) 0.0798(15) Uani 0.700(7) 1 d . . P A 3
C45 C 0.3092(3) -0.2347(4) 0.2541(2) 0.0582(14) Uani 0.700(7) 1 d . . P A 3
H45A H 0.3175 -0.2369 0.2149 0.070 Uiso 0.700(7) 1 calc R . P A 3
H45B H 0.2909 -0.3047 0.2622 0.070 Uiso 0.700(7) 1 calc R . P A 3
C46 C 0.3815(3) -0.2106(4) 0.2979(3) 0.081(2) Uani 0.700(7) 1 d . . P A 3
H46A H 0.4222 -0.1954 0.2790 0.098 Uiso 0.700(7) 1 calc R . P A 3
H46B H 0.3983 -0.2706 0.3250 0.098 Uiso 0.700(7) 1 calc R . P A 3
C47 C 0.3660(3) -0.1131(4) 0.3314(3) 0.0676(16) Uani 0.700(7) 1 d . . P A 3
H47A H 0.4103 -0.0643 0.3418 0.081 Uiso 0.700(7) 1 calc R . P A 3
H47B H 0.3515 -0.1324 0.3670 0.081 Uiso 0.700(7) 1 calc R . P A 3
C48 C 0.2957(4) -0.0678(7) 0.2818(3) 0.0800(19) Uani 0.700(7) 1 d . . P A 3
H48A H 0.2634 -0.0221 0.2987 0.096 Uiso 0.700(7) 1 calc R . P A 3
H48B H 0.3138 -0.0268 0.2532 0.096 Uiso 0.700(7) 1 calc R . P A 3
O4 O 0.0244(3) -0.3145(3) 0.02436(17) 0.0802(13) Uani 0.718(6) 1 d . U P B 1
C49 C 0.1027(7) -0.3345(9) 0.0277(5) 0.155(3) Uani 0.718(6) 1 d D U P B 1
H49A H 0.1205 -0.3994 0.0504 0.186 Uiso 0.718(6) 1 calc R . P B 1
H49B H 0.1355 -0.2756 0.0477 0.186 Uiso 0.718(6) 1 calc R . P B 1
C50 C 0.1096(7) -0.3467(8) -0.0341(5) 0.145(3) Uani 0.718(6) 1 d D U P B 1
H50A H 0.1544 -0.3066 -0.0386 0.174 Uiso 0.718(6) 1 calc R . P B 1
H50B H 0.1164 -0.4215 -0.0428 0.174 Uiso 0.718(6) 1 calc R . P B 1
C51 C 0.0470(7) -0.3109(7) -0.0685(4) 0.133(3) Uani 0.718(6) 1 d D U P B 1
H51A H 0.0123 -0.3670 -0.0899 0.160 Uiso 0.718(6) 1 calc R . P B 1
H51B H 0.0558 -0.2582 -0.0964 0.160 Uiso 0.718(6) 1 calc R . P B 1
C52 C 0.0218(6) -0.2664(6) -0.0244(3) 0.124(2) Uani 0.718(6) 1 d D U P B 1
H52A H 0.0509 -0.2002 -0.0132 0.149 Uiso 0.718(6) 1 calc R . P B 1
H52B H -0.0327 -0.2463 -0.0424 0.149 Uiso 0.718(6) 1 calc R . P B 1
N1 N -0.02152(13) 0.1396(2) -0.16902(10) 0.0437(6) Uani 1 1 d . . . . .
C37 C 0.05689(16) 0.1898(3) -0.14247(13) 0.0485(7) Uani 1 1 d . . . . .
H37A H 0.0523 0.2412 -0.1126 0.058 Uiso 1 1 calc R . . . .
H37B H 0.0933 0.1346 -0.1221 0.058 Uiso 1 1 calc R . . . .
C38 C 0.09092(19) 0.2446(3) -0.18482(15) 0.0562(8) Uani 1 1 d . . . . .
H38A H 0.0948 0.1952 -0.2153 0.084 Uiso 1 1 calc GR . . . .
H38B H 0.1424 0.2708 -0.1640 0.084 Uiso 1 1 calc GR . . . .
H38C H 0.0578 0.3036 -0.2028 0.084 Uiso 1 1 calc GR . . . .
C39 C -0.05075(16) 0.0994(3) -0.11970(13) 0.0476(7) Uani 1 1 d . . . . .
H39A H -0.0528 0.1589 -0.0935 0.057 Uiso 1 1 calc R . . . .
H39B H -0.1041 0.0735 -0.1365 0.057 Uiso 1 1 calc R . . . .
C40 C -0.00304(17) 0.0126(3) -0.08344(14) 0.0516(8) Uani 1 1 d . . . . .
H40A H 0.0012 -0.0458 -0.1090 0.077 Uiso 1 1 calc GR . . . .
H40B H -0.0279 -0.0120 -0.0545 0.077 Uiso 1 1 calc GR . . . .
H40C H 0.0485 0.0393 -0.0633 0.077 Uiso 1 1 calc GR . . . .
C41 C -0.01107(19) 0.0512(3) -0.20863(14) 0.0560(8) Uani 1 1 d . . . . .
H41A H 0.0047 0.0819 -0.2415 0.067 Uiso 1 1 calc R . . . .
H41B H 0.0315 0.0056 -0.1862 0.067 Uiso 1 1 calc R . . . .
C42 C -0.0813(2) -0.0157(4) -0.2334(2) 0.0856(13) Uani 1 1 d . . . . .
H42A H -0.1231 0.0277 -0.2577 0.128 Uiso 1 1 calc GR . . . .
H42B H -0.0975 -0.0467 -0.2013 0.128 Uiso 1 1 calc GR . . . .
H42C H -0.0690 -0.0718 -0.2574 0.128 Uiso 1 1 calc GR . . . .
C43 C -0.07923(19) 0.2174(3) -0.20536(14) 0.0578(9) Uani 1 1 d . . . . .
H43A H -0.0613 0.2401 -0.2389 0.069 Uiso 1 1 calc R . . . .
H43B H -0.1292 0.1812 -0.2214 0.069 Uiso 1 1 calc R . . . .
C44 C -0.0920(2) 0.3128(3) -0.17289(17) 0.0737(11) Uani 1 1 d . . . . .
H44A H -0.1299 0.3586 -0.1994 0.111 Uiso 1 1 calc GR . . . .
H44B H -0.0432 0.3508 -0.1578 0.111 Uiso 1 1 calc GR . . . .
H44C H -0.1112 0.2917 -0.1402 0.111 Uiso 1 1 calc GR . . . .
C52B C 0.0608(8) -0.4380(11) -0.0304(6) 0.070(4) Uiso 0.282(6) 1 d D U P B 2
H52C H 0.1051 -0.4858 -0.0151 0.085 Uiso 0.282(6) 1 calc R . P B 2
H52D H 0.0761 -0.3760 -0.0494 0.085 Uiso 0.282(6) 1 calc R . P B 2
O49B O 0.0217(10) -0.4113(16) 0.0125(7) 0.153(6) Uiso 0.282(6) 1 d D U P B 2
C49B C -0.0540(13) -0.382(2) -0.0239(10) 0.147(9) Uiso 0.282(6) 1 d D U P B 2
H49C H -0.0678 -0.3107 -0.0136 0.176 Uiso 0.282(6) 1 calc R . P B 2
H49D H -0.0934 -0.4321 -0.0192 0.176 Uiso 0.282(6) 1 calc R . P B 2
C50B C -0.048(2) -0.384(3) -0.0863(13) 0.211(13) Uiso 0.282(6) 1 d D U P B 2
H50C H -0.0137 -0.3303 -0.0950 0.254 Uiso 0.282(6) 1 calc R . P B 2
H50D H -0.0985 -0.3868 -0.1171 0.254 Uiso 0.282(6) 1 calc R . P B 2
O5B O 0.2486(11) -0.0773(15) 0.2795(8) 0.140(6) Uiso 0.300(7) 1 d . . P A 4
C60B C 0.3135(14) -0.1358(19) 0.2945(10) 0.107(7) Uiso 0.300(7) 1 d . . P A 4
H60A H 0.3272 -0.1559 0.2592 0.160 Uiso 0.300(7) 1 calc GR . P A 4
H60B H 0.3049 -0.1991 0.3151 0.160 Uiso 0.300(7) 1 calc GR . P A 4
H60C H 0.3556 -0.0948 0.3202 0.160 Uiso 0.300(7) 1 calc GR . P A 4
C51B C -0.010(2) -0.492(3) -0.068(2) 0.31(2) Uiso 0.282(6) 1 d D U P B 2
H51C H -0.0368 -0.5388 -0.0469 0.373 Uiso 0.282(6) 1 d R . P B 2
H51D H -0.0004 -0.5312 -0.1011 0.373 Uiso 0.282(6) 1 d R . P B 2

loop_
_atom_site_aniso_label
_atom_site_aniso_U_11
_atom_site_aniso_U_22
_atom_site_aniso_U_33
_atom_site_aniso_U_23
_atom_site_aniso_U_13
_atom_site_aniso_U_12
O1 0.0322(10) 0.0538(11) 0.0294(10) 0.0011(8) 0.0109(8) 0.0072(8)
O2 0.0286(9) 0.0521(11) 0.0301(10) -0.0009(8) 0.0079(8) 0.0071(8)
C0AA 0.0541(18) 0.083(2) 0.0327(16) -0.0025(15) 0.0099(14) -0.0042(17)
C1 0.0262(12) 0.0295(12) 0.0283(13) -0.0025(10) 0.0069(10) -0.0006(10)
C2 0.0273(12) 0.0256(12) 0.0280(13) -0.0049(10) 0.0071(10) -0.0026(10)
C3 0.0288(12) 0.0336(13) 0.0311(13) -0.0064(11) 0.0016(10) -0.0019(11)
C4 0.0535(17) 0.0357(14) 0.0433(16) -0.0008(12) 0.0156(13) 0.0016(13)
C5 0.081(2) 0.0335(15) 0.0514(19) 0.0034(13) 0.0169(17) 0.0080(15)
C6 0.067(2) 0.0343(15) 0.0546(19) -0.0098(14) 0.0071(16) 0.0117(14)
C7 0.0557(18) 0.0430(16) 0.0502(18) -0.0143(14) 0.0149(15) 0.0033(14)
C8 0.0399(15) 0.0397(15) 0.0411(16) -0.0104(12) 0.0121(12) -0.0041(12)
C9 0.182(5) 0.039(2) 0.101(3) 0.013(2) 0.071(4) 0.011(3)
C10 0.0243(12) 0.0393(14) 0.0334(14) -0.0056(11) 0.0040(10) 0.0037(11)
C11 0.0307(13) 0.0427(15) 0.0314(14) -0.0034(11) 0.0051(11) 0.0030(11)
C12 0.0323(14) 0.0610(18) 0.0311(14) -0.0042(13) 0.0064(11) 0.0047(13)
C13 0.0370(15) 0.069(2) 0.0338(15) -0.0162(14) 0.0043(12) -0.0041(14)
C14 0.0371(15) 0.0563(18) 0.0464(17) -0.0190(14) 0.0046(13) -0.0110(13)
C15 0.0320(14) 0.0464(15) 0.0403(15) -0.0080(12) 0.0091(12) -0.0028(12)
C16 0.0459(15) 0.0303(13) 0.0275(13) -0.0046(10) 0.0090(11) 0.0006(11)
C17 0.0556(17) 0.0374(14) 0.0364(15) -0.0004(12) 0.0047(13) 0.0009(13)
C18 0.089(3) 0.0359(16) 0.0385(17) 0.0053(13) 0.0039(16) 0.0021(16)
C19 0.106(3) 0.0435(18) 0.0410(18) 0.0059(14) 0.0230(19) -0.0183(19)
C20 0.075(2) 0.0539(18) 0.0442(18) -0.0011(15) 0.0247(16) -0.0224(17)
C21 0.0531(17) 0.0426(15) 0.0350(15) -0.0036(12) 0.0167(13) -0.0086(13)
C22 0.114(3) 0.059(2) 0.082(3) 0.022(2) -0.013(3) 0.002(2)
C23 0.0384(14) 0.0346(13) 0.0240(13) -0.0041(10) 0.0085(10) -0.0049(11)
C24 0.0374(14) 0.0377(14) 0.0347(15) -0.0070(11) 0.0077(11) -0.0052(11)
C25 0.0401(15) 0.0542(18) 0.0396(16) -0.0070(13) 0.0107(12) -0.0125(13)
C26 0.0501(18) 0.0514(18) 0.0425(17) -0.0067(13) 0.0143(13) -0.0231(15)
C27 0.069(2) 0.0309(14) 0.0403(16) -0.0021(12) 0.0151(14) -0.0114(14)
C28 0.0474(16) 0.0318(14) 0.0339(14) -0.0025(11) 0.0098(12) -0.0032(12)
C29 0.0390(17) 0.074(2) 0.072(2) -0.0200(18) 0.0116(16) -0.0109(16)
C30 0.0319(13) 0.0323(13) 0.0308(13) -0.0018(10) 0.0095(11) -0.0024(11)
C31 0.0332(13) 0.0359(14) 0.0337(14) -0.0007(11) 0.0065(11) -0.0012(11)
C32 0.0409(15) 0.0419(15) 0.0384(15) 0.0050(12) 0.0082(12) 0.0047(12)
C33 0.0502(17) 0.0532(18) 0.0380(16) 0.0060(14) -0.0001(13) 0.0107(14)
C34 0.0588(19) 0.0608(19) 0.0326(16) -0.0076(14) -0.0055(14) 0.0066(16)
C35 0.0475(16) 0.0428(15) 0.0365(16) -0.0046(12) 0.0040(13) 0.0060(13)
C36 0.058(2) 0.0520(18) 0.059(2) 0.0036(15) 0.0038(16) 0.0191(16)
B1 0.0295(14) 0.0332(15) 0.0276(14) -0.0023(12) 0.0073(11) -0.0018(12)
B2 0.0240(13) 0.0340(15) 0.0313(15) -0.0033(12) 0.0064(11) 0.0015(11)
B3 0.0310(14) 0.0322(14) 0.0305(15) -0.0040(12) 0.0078(12) 0.0031(12)
B4 0.0333(14) 0.0287(14) 0.0256(14) -0.0032(11) 0.0064(11) 0.0013(12)
B5 0.0306(14) 0.0302(14) 0.0277(14) -0.0045(11) 0.0095(11) -0.0006(12)
B6 0.0308(14) 0.0351(15) 0.0324(16) -0.0029(12) 0.0108(12) -0.0025(12)
B7 0.0285(14) 0.0377(15) 0.0334(16) -0.0025(12) 0.0076(12) -0.0013(12)
B8 0.0317(15) 0.0396(16) 0.0324(16) -0.0047(12) 0.0091(12) 0.0050(12)
B9 0.0354(15) 0.0332(15) 0.0334(16) -0.0014(12) 0.0117(12) 0.0047(12)
B10 0.0354(15) 0.0321(15) 0.0307(15) -0.0031(12) 0.0111(12) 0.0019(12)
B11 0.0316(15) 0.0394(16) 0.0348(16) -0.0024(13) 0.0104(12) 0.0025(13)
O3 0.062(2) 0.094(3) 0.081(3) 0.003(2) 0.017(2) -0.014(2)
C45 0.062(3) 0.063(3) 0.055(3) 0.008(2) 0.026(2) 0.012(2)
C46 0.069(4) 0.067(4) 0.106(5) 0.026(3) 0.021(3) -0.010(3)
C47 0.046(3) 0.081(4) 0.074(4) 0.008(3) 0.014(3) -0.013(3)
C48 0.068(4) 0.101(6) 0.071(4) -0.020(4) 0.022(3) -0.008(4)
O4 0.110(3) 0.070(3) 0.071(2) 0.0172(18) 0.041(2) 0.018(2)
C49 0.168(6) 0.151(6) 0.149(6) -0.016(5) 0.053(5) 0.005(5)
C50 0.184(7) 0.124(6) 0.143(6) -0.012(5) 0.075(6) -0.023(5)
C51 0.175(7) 0.115(5) 0.127(6) 0.005(4) 0.073(5) -0.039(5)
C52 0.206(6) 0.091(4) 0.080(4) 0.007(3) 0.046(4) 0.020(4)
N1 0.0355(12) 0.0611(15) 0.0328(12) 0.0071(11) 0.0070(10) 0.0020(11)
C37 0.0380(15) 0.0618(19) 0.0436(17) 0.0081(14) 0.0087(13) -0.0034(14)
C38 0.0516(18) 0.064(2) 0.0535(19) 0.0126(16) 0.0162(15) -0.0049(16)
C39 0.0369(15) 0.068(2) 0.0409(16) 0.0067(14) 0.0155(13) -0.0001(14)
C40 0.0429(16) 0.066(2) 0.0497(18) 0.0131(15) 0.0188(14) -0.0012(15)
C41 0.0547(19) 0.070(2) 0.0458(18) -0.0040(16) 0.0192(15) -0.0028(16)
C42 0.086(3) 0.102(3) 0.074(3) -0.030(2) 0.031(2) -0.032(2)
C43 0.0482(18) 0.078(2) 0.0432(18) 0.0181(16) 0.0071(14) 0.0104(16)
C44 0.080(3) 0.084(3) 0.060(2) 0.026(2) 0.024(2) 0.030(2)

loop_
_atom_type_symbol
_atom_type_description
_atom_type_scat_dispersion_real
_atom_type_scat_dispersion_imag
_atom_type_scat_source
C C 0.0033 0.0016 'International Tables Vol C Tables 4.2.6.8 and 6.1.1.4'
H H 0.0000 0.0000 'International Tables Vol C Tables 4.2.6.8 and 6.1.1.4'
B B 0.0013 0.0007 'International Tables Vol C Tables 4.2.6.8 and 6.1.1.4'
N N 0.0061 0.0033 'International Tables Vol C Tables 4.2.6.8 and 6.1.1.4'
O O 0.0106 0.0060 'International Tables Vol C Tables 4.2.6.8 and 6.1.1.4'

loop_
_geom_angle_atom_site_label_1
_geom_angle_atom_site_label_2
_geom_angle_atom_site_label_3
_geom_angle
_geom_angle_site_symmetry_1
_geom_angle_site_symmetry_3
C2 O1 H1 113(3) . .
H0AA C0AA H0AB 109.5 . .
H0AA C0AA H0AC 109.5 . .
H0AB C0AA H0AC 109.5 . .
C12 C0AA H0AA 109.5 . .
C12 C0AA H0AB 109.5 . .
C12 C0AA H0AC 109.5 . .
C2 C1 B1 116.78(19) . .
C2 C1 B2 118.25(19) . .
C2 C1 B3 119.25(19) . .
C2 C1 B4 118.59(19) . .
C2 C1 B5 116.86(19) . .
B1 C1 B2 62.68(15) . .
B1 C1 B3 114.23(18) . .
B1 C1 B4 114.06(18) . .
B1 C1 B5 62.68(15) . .
B2 C1 B5 114.49(18) . .
B3 C1 B2 62.26(15) . .
B3 C1 B4 62.99(15) . .
B3 C1 B5 114.47(18) . .
B4 C1 B2 114.29(18) . .
B4 C1 B5 62.20(15) . .
O1 C2 C1 115.7(2) . .
O2 C2 O1 123.6(2) . .
O2 C2 C1 120.7(2) . .
C4 C3 C8 116.8(2) . .
C4 C3 B1 118.4(2) . .
C8 C3 B1 124.8(2) . .
C3 C4 H4 118.4 . .
C3 C4 C5 123.1(3) . .
C5 C4 H4 118.4 . .
C4 C5 C9 120.5(3) . .
C6 C5 C4 118.3(3) . .
C6 C5 C9 121.2(3) . .
C5 C6 H6 120.1 . .
C7 C6 C5 119.8(3) . .
C7 C6 H6 120.1 . .
C6 C7 H7 119.6 . .
C6 C7 C8 120.9(3) . .
C8 C7 H7 119.6 . .
C3 C8 H8 119.5 . .
C7 C8 C3 121.1(3) . .
C7 C8 H8 119.5 . .
C5 C9 H9A 109.5 . .
C5 C9 H9B 109.5 . .
C5 C9 H9C 109.5 . .
H9A C9 H9B 109.5 . .
H9A C9 H9C 109.5 . .
H9B C9 H9C 109.5 . .
C11 C10 B2 124.1(2) . .
C15 C10 C11 116.3(2) . .
C15 C10 B2 119.4(2) . .
C10 C11 H11 118.6 . .
C12 C11 C10 122.8(3) . .
C12 C11 H11 118.6 . .
C11 C12 C0AA 119.7(3) . .
C13 C12 C0AA 121.4(3) . .
C13 C12 C11 118.8(3) . .
C12 C13 H13 120.0 . .
C12 C13 C14 120.0(3) . .
C14 C13 H13 120.0 . .
C13 C14 H14 119.7 . .
C13 C14 C15 120.7(3) . .
C15 C14 H14 119.7 . .
C10 C15 H15 119.3 . .
C14 C15 C10 121.4(3) . .
C14 C15 H15 119.3 . .
C17 C16 C21 116.5(3) . .
C17 C16 B3 118.9(2) . .
C21 C16 B3 124.5(2) . .
C16 C17 H17 118.7 . .
C16 C17 C18 122.7(3) . .
C18 C17 H17 118.7 . .
C17 C18 C22 122.4(4) . .
C19 C18 C17 118.3(3) . .
C19 C18 C22 119.3(3) . .
C18 C19 H19 119.7 . .
C20 C19 C18 120.6(3) . .
C20 C19 H19 119.7 . .
C19 C20 H20 119.8 . .
C19 C20 C21 120.4(3) . .
C21 C20 H20 119.8 . .
C16 C21 H21 119.2 . .
C20 C21 C16 121.5(3) . .
C20 C21 H21 119.2 . .
C18 C22 H22A 109.5 . .
C18 C22 H22B 109.5 . .
C18 C22 H22C 109.5 . .
H22A C22 H22B 109.5 . .
H22A C22 H22C 109.5 . .
H22B C22 H22C 109.5 . .
C24 C23 C28 116.9(2) . .
C24 C23 B4 124.0(2) . .
C28 C23 B4 119.1(2) . .
C23 C24 H24 118.6 . .
C23 C24 C25 122.8(3) . .
C25 C24 H24 118.6 . .
C24 C25 C29 119.5(3) . .
C26 C25 C24 118.0(3) . .
C26 C25 C29 122.5(3) . .
C25 C26 H26 119.7 . .
C27 C26 C25 120.6(3) . .
C27 C26 H26 119.7 . .
C26 C27 H27 119.6 . .
C26 C27 C28 120.8(3) . .
C28 C27 H27 119.6 . .
C23 C28 H28 119.6 . .
C27 C28 C23 120.8(3) . .
C27 C28 H28 119.6 . .
C25 C29 H29A 109.5 . .
C25 C29 H29B 109.5 . .
C25 C29 H29C 109.5 . .
H29A C29 H29B 109.5 . .
H29A C29 H29C 109.5 . .
H29B C29 H29C 109.5 . .
C31 C30 C35 116.2(2) . .
C31 C30 B5 124.9(2) . .
C35 C30 B5 118.8(2) . .
C30 C31 H31 118.2 . .
C32 C31 C30 123.5(2) . .
C32 C31 H31 118.2 . .
C31 C32 C36 120.6(3) . .
C33 C32 C31 118.1(3) . .
C33 C32 C36 121.3(3) . .
C32 C33 H33 119.8 . .
C34 C33 C32 120.4(3) . .
C34 C33 H33 119.8 . .
C33 C34 H34 119.8 . .
C33 C34 C35 120.3(3) . .
C35 C34 H34 119.8 . .
C30 C35 H35 119.2 . .
C34 C35 C30 121.5(3) . .
C34 C35 H35 119.2 . .
C32 C36 H36A 109.5 . .
C32 C36 H36B 109.5 . .
C32 C36 H36C 109.5 . .
H36A C36 H36B 109.5 . .
H36A C36 H36C 109.5 . .
H36B C36 H36C 109.5 . .
C1 B1 B2 59.40(15) . .
C1 B1 B5 59.56(14) . .
C1 B1 B6 104.07(18) . .
C1 B1 B7 104.33(19) . .
C3 B1 C1 123.4(2) . .
C3 B1 B2 121.0(2) . .
C3 B1 B5 120.5(2) . .
C3 B1 B6 124.0(2) . .
C3 B1 B7 124.1(2) . .
B2 B1 B5 109.26(19) . .
B6 B1 B2 107.42(19) . .
B6 B1 B5 58.99(15) . .
B7 B1 B2 59.40(15) . .
B7 B1 B5 107.37(19) . .
B7 B1 B6 59.65(16) . .
C1 B2 B1 57.92(14) . .
C1 B2 B3 58.41(14) . .
C1 B2 B7 102.92(19) . .
C1 B2 B8 103.66(19) . .
C10 B2 C1 125.88(19) . .
C10 B2 B1 120.1(2) . .
C10 B2 B3 123.9(2) . .
C10 B2 B7 121.6(2) . .
C10 B2 B8 123.9(2) . .
B3 B2 B1 107.14(19) . .
B7 B2 B1 59.05(15) . .
B7 B2 B3 107.34(19) . .
B8 B2 B1 107.00(19) . .
B8 B2 B3 59.82(15) . .
B8 B2 B7 59.93(16) . .
C1 B3 B2 59.32(14) . .
C1 B3 B4 58.70(14) . .
C1 B3 B8 103.58(19) . .
C1 B3 B9 103.66(19) . .
C16 B3 C1 125.7(2) . .
C16 B3 B2 124.6(2) . .
C16 B3 B4 119.0(2) . .
C16 B3 B8 124.5(2) . .
C16 B3 B9 120.7(2) . .
B2 B3 B4 108.38(19) . .
B8 B3 B2 58.82(15) . .
B8 B3 B4 107.02(19) . .
B9 B3 B2 107.16(19) . .
B9 B3 B4 59.18(15) . .
B9 B3 B8 59.83(16) . .
C1 B4 B3 58.31(14) . .
C1 B4 B5 59.31(14) . .
C1 B4 B9 103.33(19) . .
C1 B4 B10 104.00(18) . .
C23 B4 C1 123.1(2) . .
C23 B4 B3 118.1(2) . .
C23 B4 B5 123.6(2) . .
C23 B4 B9 122.8(2) . .
C23 B4 B10 126.4(2) . .
B5 B4 B3 108.25(19) . .
B9 B4 B3 59.14(15) . .
B9 B4 B5 107.44(19) . .
B10 B4 B3 107.12(19) . .
B10 B4 B5 59.53(15) . .
B10 B4 B9 59.75(16) . .
C1 B5 B1 57.77(14) . .
C1 B5 B4 58.49(14) . .
C1 B5 B6 103.20(19) . .
C1 B5 B10 103.04(19) . .
C30 B5 C1 127.2(2) . .
C30 B5 B1 123.3(2) . .
C30 B5 B4 121.7(2) . .
C30 B5 B6 122.3(2) . .
C30 B5 B10 121.7(2) . .
B4 B5 B1 106.97(19) . .
B6 B5 B1 59.63(15) . .
B6 B5 B4 106.90(19) . .
B6 B5 B10 59.67(15) . .
B10 B5 B1 106.81(19) . .
B10 B5 B4 59.08(15) . .
B1 B6 H6A 121.3 . .
B5 B6 B1 61.38(15) . .
B5 B6 H6A 120.4 . .
B7 B6 B1 59.71(16) . .
B7 B6 B5 109.3(2) . .
B7 B6 H6A 121.6 . .
B7 B6 B10 108.0(2) . .
B10 B6 B1 108.71(19) . .
B10 B6 B5 60.34(15) . .
B10 B6 H6A 121.8 . .
B11 B6 B1 108.3(2) . .
B11 B6 B5 109.0(2) . .
B11 B6 H6A 121.6 . .
B11 B6 B7 60.17(16) . .
B11 B6 B10 59.80(16) . .
B1 B7 B2 61.56(15) . .
B1 B7 H7A 120.8 . .
B2 B7 H7A 120.6 . .
B6 B7 B1 60.65(15) . .
B6 B7 B2 109.92(19) . .
B6 B7 H7A 121.2 . .
B6 B7 B11 59.67(16) . .
B8 B7 B1 108.80(19) . .
B8 B7 B2 59.68(16) . .
B8 B7 B6 108.2(2) . .
B8 B7 H7A 121.8 . .
B8 B7 B11 60.24(16) . .
B11 B7 B1 108.6(2) . .
B11 B7 B2 108.8(2) . .
B11 B7 H7A 121.7 . .
B2 B8 B3 61.36(15) . .
B2 B8 B7 60.39(16) . .
B2 B8 H8A 120.5 . .
B2 B8 B9 109.3(2) . .
B2 B8 B11 109.0(2) . .
B3 B8 H8A 121.1 . .
B7 B8 B3 108.9(2) . .
B7 B8 H8A 121.7 . .
B7 B8 B9 107.8(2) . .
B7 B8 B11 59.90(17) . .
B9 B8 B3 59.96(16) . .
B9 B8 H8A 121.7 . .
B11 B8 B3 108.4(2) . .
B11 B8 H8A 121.6 . .
B11 B8 B9 59.84(16) . .
B3 B9 B4 61.68(16) . .
B3 B9 H9 120.5 . .
B4 B9 H9 120.8 . .
B8 B9 B3 60.21(16) . .
B8 B9 B4 109.29(19) . .
B8 B9 H9 121.5 . .
B10 B9 B3 109.3(2) . .
B10 B9 B4 59.96(16) . .
B10 B9 B8 108.0(2) . .
B10 B9 H9 121.8 . .
B10 B9 B11 59.60(17) . .
B11 B9 B3 108.8(2) . .
B11 B9 B4 108.3(2) . .
B11 B9 B8 60.06(17) . .
B11 B9 H9 121.8 . .
B4 B10 B5 61.40(15) . .
B4 B10 H10 120.7 . .
B5 B10 H10 120.8 . .
B6 B10 B4 108.99(19) . .
B6 B10 B5 59.98(15) . .
B6 B10 H10 121.8 . .
B9 B10 B4 60.29(16) . .
B9 B10 B5 109.4(2) . .
B9 B10 B6 108.1(2) . .
B9 B10 H10 121.4 . .
B11 B10 B4 109.1(2) . .
B11 B10 B5 108.8(2) . .
B11 B10 B6 59.84(16) . .
B11 B10 B9 60.26(17) . .
B11 B10 H10 121.4 . .
B6 B11 B7 60.16(16) . .
B6 B11 B8 108.3(2) . .
B6 B11 B9 108.4(2) . .
B6 B11 H11A 121.4 . .
B7 B11 B8 59.86(16) . .
B7 B11 B9 108.0(2) . .
B7 B11 H11A 121.7 . .
B8 B11 H11A 121.6 . .
B9 B11 B8 60.09(16) . .
B9 B11 H11A 121.7 . .
B10 B11 B6 60.35(16) . .
B10 B11 B7 108.4(2) . .
B10 B11 B8 108.4(2) . .
B10 B11 B9 60.14(16) . .
B10 B11 H11A 121.3 . .
C45 O3 C48 105.2(5) . .
O3 C45 H45A 109.5 . .
O3 C45 H45B 109.5 . .
O3 C45 C46 110.7(5) . .
H45A C45 H45B 108.1 . .
C46 C45 H45A 109.5 . .
C46 C45 H45B 109.5 . .
C45 C46 H46A 110.5 . .
C45 C46 H46B 110.5 . .
C45 C46 C47 106.3(5) . .
H46A C46 H46B 108.7 . .
C47 C46 H46A 110.5 . .
C47 C46 H46B 110.5 . .
C46 C47 H47A 112.2 . .
C46 C47 H47B 112.2 . .
C46 C47 C48 97.7(5) . .
H47A C47 H47B 109.8 . .
C48 C47 H47A 112.2 . .
C48 C47 H47B 112.2 . .
O3 C48 C47 104.9(6) . .
O3 C48 H48A 110.8 . .
O3 C48 H48B 110.8 . .
C47 C48 H48A 110.8 . .
C47 C48 H48B 110.8 . .
H48A C48 H48B 108.8 . .
C52 O4 C49 84.9(6) . .
O4 C49 H49A 109.9 . .
O4 C49 H49B 109.9 . .
O4 C49 C50 109.0(8) . .
H49A C49 H49B 108.3 . .
C50 C49 H49A 109.9 . .
C50 C49 H49B 109.9 . .
C49 C50 H50A 110.5 . .
C49 C50 H50B 110.5 . .
H50A C50 H50B 108.7 . .
C51 C50 C49 106.2(9) . .
C51 C50 H50A 110.5 . .
C51 C50 H50B 110.5 . .
C50 C51 H51A 112.8 . .
C50 C51 H51B 112.8 . .
C50 C51 C52 94.9(9) . .
H51A C51 H51B 110.2 . .
C52 C51 H51A 112.8 . .
C52 C51 H51B 112.8 . .
O4 C52 C51 123.5(7) . .
O4 C52 H52A 106.5 . .
O4 C52 H52B 106.5 . .
C51 C52 H52A 106.5 . .
C51 C52 H52B 106.4 . .
H52A C52 H52B 106.5 . .
C39 N1 C37 108.3(2) . .
C39 N1 C41 111.7(2) . .
C39 N1 C43 109.1(2) . .
C41 N1 C37 107.5(2) . .
C41 N1 C43 108.6(2) . .
C43 N1 C37 111.7(2) . .
N1 C37 H37A 108.4 . .
N1 C37 H37B 108.4 . .
H37A C37 H37B 107.4 . .
C38 C37 N1 115.6(2) . .
C38 C37 H37A 108.4 . .
C38 C37 H37B 108.4 . .
C37 C38 H38A 109.5 . .
C37 C38 H38B 109.5 . .
C37 C38 H38C 109.5 . .
H38A C38 H38B 109.5 . .
H38A C38 H38C 109.5 . .
H38B C38 H38C 109.5 . .
N1 C39 H39A 108.5 . .
N1 C39 H39B 108.5 . .
H39A C39 H39B 107.5 . .
C40 C39 N1 114.9(2) . .
C40 C39 H39A 108.5 . .
C40 C39 H39B 108.5 . .
C39 C40 H40A 109.5 . .
C39 C40 H40B 109.5 . .
C39 C40 H40C 109.5 . .
H40A C40 H40B 109.5 . .
H40A C40 H40C 109.5 . .
H40B C40 H40C 109.5 . .
N1 C41 H41A 108.5 . .
N1 C41 H41B 108.5 . .
H41A C41 H41B 107.5 . .
C42 C41 N1 114.9(3) . .
C42 C41 H41A 108.5 . .
C42 C41 H41B 108.5 . .
C41 C42 H42A 109.5 . .
C41 C42 H42B 109.5 . .
C41 C42 H42C 109.5 . .
H42A C42 H42B 109.5 . .
H42A C42 H42C 109.5 . .
H42B C42 H42C 109.5 . .
N1 C43 H43A 108.6 . .
N1 C43 H43B 108.6 . .
H43A C43 H43B 107.5 . .
C44 C43 N1 114.8(3) . .
C44 C43 H43A 108.6 . .
C44 C43 H43B 108.6 . .
C43 C44 H44A 109.5 . .
C43 C44 H44B 109.5 . .
C43 C44 H44C 109.5 . .
H44A C44 H44B 109.5 . .
H44A C44 H44C 109.5 . .
H44B C44 H44C 109.5 . .
H52C C52B H52D 110.7 . .
O49B C52B H52C 113.4 . .
O49B C52B H52D 113.4 . .
O49B C52B C51B 91(3) . .
C51B C52B H52C 113.4 . .
C51B C52B H52D 113.4 . .
C52B O49B C51B 122(2) . 3_545
C49B O49B C52B 102.1(16) . .
C49B O49B C51B 108.5(18) . 3_545
O49B C49B H49C 110.7 . .
O49B C49B H49D 110.7 . .
O49B C49B C50B 105(2) . .
H49C C49B H49D 108.8 . .
C50B C49B H49C 110.7 . .
C50B C49B H49D 110.7 . .
C49B C50B H50C 114.7 . .
C49B C50B H50D 114.7 . .
C49B C50B C51B 84(3) . .
H50C C50B H50D 111.8 . .
C51B C50B H50C 114.7 . .
C51B C50B H50D 114.7 . .
O5B C60B H60A 109.5 . .
O5B C60B H60B 109.5 . .
O5B C60B H60C 109.5 . .
H60A C60B H60B 109.5 . .
H60A C60B H60C 109.5 . .
H60B C60B H60C 109.5 . .
C52B C51B O49B 98(3) . 3_545
C52B C51B C50B 90(2) . .
C52B C51B H51C 115.4 . .
C52B C51B H51D 112.8 . .
O49B C51B H51C 21.7 3_545 .
O49B C51B H51D 108.7 3_545 .
C50B C51B O49B 131(4) . 3_545
C50B C51B H51C 115.6 . .
C50B C51B H51D 112.9 . .
H51C C51B H51D 109.5 . .

loop_
_geom_bond_atom_site_label_1
_geom_bond_atom_site_label_2
_geom_bond_distance
_geom_bond_site_symmetry_2
O1 H1 0.859(19) .
O1 C2 1.284(3) .
O2 C2 1.227(3) .
C0AA H0AA 0.9800 .
C0AA H0AB 0.9800 .
C0AA H0AC 0.9800 .
C0AA C12 1.506(4) .
C1 C2 1.504(3) .
C1 B1 1.737(4) .
C1 B2 1.765(4) .
C1 B3 1.748(4) .
C1 B4 1.755(4) .
C1 B5 1.770(4) .
C3 C4 1.385(4) .
C3 C8 1.394(4) .
C3 B1 1.588(4) .
C4 H4 0.9500 .
C4 C5 1.393(4) .
C5 C6 1.391(5) .
C5 C9 1.506(5) .
C6 H6 0.9500 .
C6 C7 1.373(5) .
C7 H7 0.9500 .
C7 C8 1.386(4) .
C8 H8 0.9500 .
C9 H9A 0.9800 .
C9 H9B 0.9800 .
C9 H9C 0.9800 .
C10 C11 1.402(4) .
C10 C15 1.399(4) .
C10 B2 1.588(4) .
C11 H11 0.9500 .
C11 C12 1.394(4) .
C12 C13 1.380(4) .
C13 H13 0.9500 .
C13 C14 1.382(4) .
C14 H14 0.9500 .
C14 C15 1.382(4) .
C15 H15 0.9500 .
C16 C17 1.390(4) .
C16 C21 1.401(4) .
C16 B3 1.587(4) .
C17 H17 0.9500 .
C17 C18 1.396(4) .
C18 C19 1.382(5) .
C18 C22 1.489(5) .
C19 H19 0.9500 .
C19 C20 1.369(5) .
C20 H20 0.9500 .
C20 C21 1.378(4) .
C21 H21 0.9500 .
C22 H22A 0.9800 .
C22 H22B 0.9800 .
C22 H22C 0.9800 .
C23 C24 1.398(4) .
C23 C28 1.400(4) .
C23 B4 1.584(4) .
C24 H24 0.9500 .
C24 C25 1.400(4) .
C25 C26 1.382(4) .
C25 C29 1.500(4) .
C26 H26 0.9500 .
C26 C27 1.379(4) .
C27 H27 0.9500 .
C27 C28 1.384(4) .
C28 H28 0.9500 .
C29 H29A 0.9800 .
C29 H29B 0.9800 .
C29 H29C 0.9800 .
C30 C31 1.393(4) .
C30 C35 1.393(4) .
C30 B5 1.589(4) .
C31 H31 0.9500 .
C31 C32 1.392(4) .
C32 C33 1.387(4) .
C32 C36 1.502(4) .
C33 H33 0.9500 .
C33 C34 1.372(4) .
C34 H34 0.9500 .
C34 C35 1.392(4) .
C35 H35 0.9500 .
C36 H36A 0.9800 .
C36 H36B 0.9800 .
C36 H36C 0.9800 .
B1 B2 1.821(4) .
B1 B5 1.824(4) .
B1 B6 1.793(4) .
B1 B7 1.776(4) .
B2 B3 1.816(4) .
B2 B7 1.783(4) .
B2 B8 1.770(4) .
B3 B4 1.830(4) .
B3 B8 1.789(4) .
B3 B9 1.785(4) .
B4 B5 1.821(4) .
B4 B9 1.785(4) .
B4 B10 1.779(4) .
B5 B6 1.781(4) .
B5 B10 1.788(4) .
B6 H6A 1.1200 .
B6 B7 1.775(4) .
B6 B10 1.776(4) .
B6 B11 1.767(4) .
B7 H7A 1.1200 .
B7 B8 1.775(4) .
B7 B11 1.775(4) .
B8 H8A 1.1200 .
B8 B9 1.782(4) .
B8 B11 1.782(4) .
B9 H9 1.1200 .
B9 B10 1.776(4) .
B9 B11 1.778(4) .
B10 H10 1.1200 .
B10 B11 1.766(4) .
B11 H11A 1.1200 .
O3 C45 1.409(6) .
O3 C48 1.437(9) .
C45 H45A 0.9900 .
C45 H45B 0.9900 .
C45 C46 1.451(8) .
C46 H46A 0.9900 .
C46 H46B 0.9900 .
C46 C47 1.547(9) .
C47 H47A 0.9900 .
C47 H47B 0.9900 .
C47 C48 1.576(10) .
C48 H48A 0.9900 .
C48 H48B 0.9900 .
O4 C49 1.423(11) .
O4 C52 1.303(8) .
C49 H49A 0.9900 .
C49 H49B 0.9900 .
C49 C50 1.524(11) .
C50 H50A 0.9900 .
C50 H50B 0.9900 .
C50 C51 1.277(11) .
C51 H51A 0.9900 .
C51 H51B 0.9900 .
C51 C52 1.387(10) .
C52 H52A 0.9900 .
C52 H52B 0.9900 .
N1 C37 1.520(4) .
N1 C39 1.514(3) .
N1 C41 1.517(4) .
N1 C43 1.518(4) .
C37 H37A 0.9900 .
C37 H37B 0.9900 .
C37 C38 1.501(4) .
C38 H38A 0.9800 .
C38 H38B 0.9800 .
C38 H38C 0.9800 .
C39 H39A 0.9900 .
C39 H39B 0.9900 .
C39 C40 1.512(4) .
C40 H40A 0.9800 .
C40 H40B 0.9800 .
C40 H40C 0.9800 .
C41 H41A 0.9900 .
C41 H41B 0.9900 .
C41 C42 1.503(5) .
C42 H42A 0.9800 .
C42 H42B 0.9800 .
C42 H42C 0.9800 .
C43 H43A 0.9900 .
C43 H43B 0.9900 .
C43 C44 1.495(5) .
C44 H44A 0.9800 .
C44 H44B 0.9800 .
C44 H44C 0.9800 .
C52B H52C 0.9900 .
C52B H52D 0.9900 .
C52B O49B 1.445(15) .
C52B C51B 1.51(2) .
O49B C49B 1.444(17) .
O49B C51B 1.86(6) 3_545
C49B H49C 0.9900 .
C49B H49D 0.9900 .
C49B C50B 1.524(18) .
C50B H50C 0.9900 .
C50B H50D 0.9900 .
C50B C51B 1.55(2) .
O5B C60B 1.35(3) .
C60B H60A 0.9800 .
C60B H60B 0.9800 .
C60B H60C 0.9800 .
C51B O49B 1.86(6) 3_545
C51B H51C 0.9901 .
C51B H51D 0.9899 .
